data_7105811
loop_
_publ_author_name
'Manuel Alcarazo'
'Karin Radkowski'
'Richard Goddard'
'Alois Furstner'

_publ_section_title
;
 Metal complexes with carbene ligands stabilized by lateral enamines
;
_journal_name_full Chem.Commun.
_journal_page_first 776
_journal_paper_doi 10.1039/c0cc03128c
_journal_volume 47
_journal_year 2011
_chemical_compound_source dichloromethane/diethylether
_chemical_formula_moiety 'C47 H48 Cl N2 P2 Pt 1+, C H2 Cl2, B F4 1-'
_chemical_formula_sum 'C48 H50 B Cl3 F4 N2 P2 Pt'
_chemical_formula_weight 1105.09
_chemical_name_systematic
;
2,5-di-(dimethyl-aminomethylidenyl)-cylcopentan-1-ylidene-chloro-
bis(triphenylphosphine)platinum(ii) tetrafluoroborate
dichloromethane solute
;
_space_group_IT_number 14
_symmetry_cell_setting monoclinic
_symmetry_Int_Tables_number 14
_symmetry_space_group_name_Hall '-P 2ybc'
_symmetry_space_group_name_H-M 'P 1 21/c 1'
_atom_sites_solution_hydrogens geom
_atom_sites_solution_primary direct
_atom_sites_solution_secondary difmap
_audit_block_code RKI-RE-167-01
_audit_creation_date 2010-07-27
_cell_angle_alpha 90.00
_cell_angle_beta 96.182(2)
_cell_angle_gamma 90.00
_cell_formula_units_Z 4
_cell_length_a 15.9121(16)
_cell_length_b 14.9665(15)
_cell_length_c 18.7527(19)
_cell_measurement_reflns_used 124395
_cell_measurement_temperature 100
_cell_measurement_theta_max 30.75
_cell_measurement_theta_min 3.86
_cell_volume 4440.0(8)
_computing_cell_refinement 'SAINT software (Bruker AXS, 2004)'
_computing_data_collection 'APEX2 (Bruker AXS, 2008)'
_computing_data_reduction 'SAINT software (Bruker AXS, 2004)'
_computing_molecular_graphics 'DIAMOND (Crystal Impact GbR, 2005)'
_computing_structure_refinement 'SHELXL-97 (Sheldrick, 2008)'
_computing_structure_solution 'SHELXS-97 (Sheldrick, 2008)'
_diffrn_ambient_temperature 100
_diffrn_detector_area_resol_mean 66.67
_diffrn_measured_fraction_theta_full 0.986
_diffrn_measured_fraction_theta_max 0.986
_diffrn_measurement_device_type 'Bruker-AXS Kappa Mach3 APEX-II'
_diffrn_measurement_method 'CCD \f- and \w-scans'
_diffrn_radiation_monochromator 'Incoatec Helios mirrors'
_diffrn_radiation_source '0.2 x 2mm^2^ focus rotating anode'
_diffrn_radiation_type MoK\a
_diffrn_radiation_wavelength 0.71073
_diffrn_reflns_av_R_equivalents 0.1008
_diffrn_reflns_av_sigmaI/netI 0.0466
_diffrn_reflns_limit_h_max 22
_diffrn_reflns_limit_h_min -22
_diffrn_reflns_limit_k_max 21
_diffrn_reflns_limit_k_min -21
_diffrn_reflns_limit_l_max 27
_diffrn_reflns_limit_l_min -26
_diffrn_reflns_number 121603
_diffrn_reflns_theta_full 30.95
_diffrn_reflns_theta_max 30.95
_diffrn_reflns_theta_min 5.24
_exptl_absorpt_coefficient_mu 3.468
_exptl_absorpt_correction_T_max 0.75
_exptl_absorpt_correction_T_min 0.34
_exptl_absorpt_correction_type empirical
_exptl_absorpt_process_details 'SADABS (Bruker AXS, 2008)'
_exptl_crystal_colour orange
_exptl_crystal_density_diffrn 1.653
_exptl_crystal_description prism
_exptl_crystal_F_000 2208
_exptl_crystal_size_max 0.11
_exptl_crystal_size_mid 0.04
_exptl_crystal_size_min 0.04
_refine_diff_density_max 2.005
_refine_diff_density_min -1.154
_refine_diff_density_rms 0.181
_refine_ls_extinction_method none
_refine_ls_goodness_of_fit_ref 1.024
_refine_ls_hydrogen_treatment constr
_refine_ls_matrix_type full
_refine_ls_number_parameters 554
_refine_ls_number_reflns 13894
_refine_ls_number_restraints 0
_refine_ls_restrained_S_all 1.024
_refine_ls_R_factor_all 0.0405
_refine_ls_R_factor_gt 0.0286
_refine_ls_shift/su_max 0.002
_refine_ls_shift/su_mean 0.000
_refine_ls_structure_factor_coef Fsqd
_refine_ls_weighting_details 'calc w=1/[\s^2^(Fo^2^)+(0.0534P)^2^+0.0000P] where P=(Fo^2^+2Fc^2^)/3'
_refine_ls_weighting_scheme calc
_refine_ls_wR_factor_gt 0.0764
_refine_ls_wR_factor_ref 0.0890
_reflns_number_gt 11476
_reflns_number_total 13894
_reflns_threshold_expression >2sigma(I)
_cod_data_source_file C0CC03128C.TXT
_cod_data_source_block 9
_cod_original_sg_symbol_Hall '-p 2ybc'
_cod_original_sg_symbol_H-M P21/c
_cod_database_code 7105811

loop_
_symmetry_equiv_pos_as_xyz
'x, y, z'
'-x, y+1/2, -z+1/2'
'-x, -y, -z'
'x, -y-1/2, z-1/2'

loop_
_atom_site_label
_atom_site_type_symbol
_atom_site_fract_x
_atom_site_fract_y
_atom_site_fract_z
_atom_site_U_iso_or_equiv
_atom_site_adp_type
_atom_site_occupancy
_atom_site_symmetry_multiplicity
_atom_site_calc_flag
_atom_site_refinement_flags
_atom_site_disorder_assembly
_atom_site_disorder_group
B1 B 0.8311(2) 0.3594(3) 0.95301(19) 0.0220(7) Uani 1 1 d . . .
C1 C 0.11386(16) 0.37455(18) 0.32809(13) 0.0123(5) Uani 1 1 d . . .
C2 C 0.09821(17) 0.3225(2) 0.38872(14) 0.0149(5) Uani 1 1 d . . .
C3 C 0.00661(18) 0.2966(2) 0.38424(15) 0.0211(6) Uani 1 1 d . . .
H3A H -0.0194 0.3201 0.4248 0.025 Uiso 1 1 calc R . .
H3B H 0.0003 0.2322 0.3832 0.025 Uiso 1 1 calc R . .
C4 C -0.03327(17) 0.3384(2) 0.31386(14) 0.0166(5) Uani 1 1 d . . .
H4A H -0.0604 0.2931 0.2824 0.020 Uiso 1 1 calc R . .
H4B H -0.0749 0.3831 0.3231 0.020 Uiso 1 1 calc R . .
C5 C 0.04032(17) 0.38092(19) 0.28060(14) 0.0137(5) Uani 1 1 d . . .
C6 C 0.16498(18) 0.3002(2) 0.44002(14) 0.0159(5) Uani 1 1 d . . .
H6 H 0.2169 0.3234 0.4306 0.019 Uiso 1 1 calc R . .
C7 C 0.2495(2) 0.2380(2) 0.54168(16) 0.0248(7) Uani 1 1 d . . .
H7A H 0.2927 0.2697 0.5201 0.037 Uiso 1 1 calc R . .
H7B H 0.2624 0.1753 0.5431 0.037 Uiso 1 1 calc R . .
H7C H 0.2469 0.2596 0.5896 0.037 Uiso 1 1 calc R . .
C8 C 0.0983(2) 0.2019(3) 0.52524(17) 0.0289(7) Uani 1 1 d . . .
H8A H 0.0458 0.2221 0.5006 0.043 Uiso 1 1 calc R . .
H8B H 0.0980 0.2113 0.5759 0.043 Uiso 1 1 calc R . .
H8C H 0.1054 0.1394 0.5160 0.043 Uiso 1 1 calc R . .
C9 C 0.04072(18) 0.42602(19) 0.21655(15) 0.0153(5) Uani 1 1 d . . .
H9 H 0.0915 0.4539 0.2097 0.018 Uiso 1 1 calc R . .
C10 C -0.0077(2) 0.4916(3) 0.10101(17) 0.0283(7) Uani 1 1 d . . .
H10A H 0.0498 0.5119 0.1053 0.042 Uiso 1 1 calc R . .
H10B H -0.0450 0.5422 0.0994 0.042 Uiso 1 1 calc R . .
H10C H -0.0192 0.4574 0.0577 0.042 Uiso 1 1 calc R . .
C11 C -0.10160(19) 0.3883(2) 0.15813(16) 0.0221(6) Uani 1 1 d . . .
H11A H -0.0920 0.3255 0.1522 0.033 Uiso 1 1 calc R . .
H11B H -0.1381 0.4102 0.1178 0.033 Uiso 1 1 calc R . .
H11C H -0.1277 0.3979 0.2013 0.033 Uiso 1 1 calc R . .
C12 C 0.08639(18) 0.57556(18) 0.35984(15) 0.0131(5) Uani 1 1 d . . .
C13 C 0.05274(18) 0.6285(2) 0.30225(15) 0.0186(6) Uani 1 1 d . . .
H13 H 0.0880 0.6495 0.2695 0.022 Uiso 1 1 calc R . .
C14 C -0.03301(19) 0.6501(2) 0.29334(16) 0.0220(6) Uani 1 1 d . . .
H14 H -0.0546 0.6855 0.2549 0.026 Uiso 1 1 calc R . .
C15 C -0.08614(18) 0.6187(2) 0.34170(16) 0.0207(6) Uani 1 1 d . . .
H15 H -0.1432 0.6337 0.3361 0.025 Uiso 1 1 calc R . .
C16 C -0.05393(19) 0.5649(2) 0.39845(16) 0.0187(6) Uani 1 1 d . . .
H16 H -0.0896 0.5434 0.4307 0.022 Uiso 1 1 calc R . .
C17 C 0.03115(18) 0.5429(2) 0.40724(15) 0.0168(5) Uani 1 1 d . . .
H17 H 0.0519 0.5061 0.4450 0.020 Uiso 1 1 calc R . .
C18 C 0.24683(17) 0.6491(2) 0.34139(15) 0.0153(5) Uani 1 1 d . . .
C19 C 0.24983(18) 0.6587(2) 0.26743(15) 0.0192(6) Uani 1 1 d . . .
H19 H 0.2321 0.6123 0.2365 0.023 Uiso 1 1 calc R . .
C20 C 0.27928(19) 0.7376(2) 0.24032(17) 0.0239(6) Uani 1 1 d . . .
H20 H 0.2806 0.7441 0.1911 0.029 Uiso 1 1 calc R . .
C21 C 0.30662(19) 0.8065(2) 0.28588(19) 0.0267(7) Uani 1 1 d . . .
H21 H 0.3270 0.8590 0.2675 0.032 Uiso 1 1 calc R . .
C22 C 0.3036(2) 0.7973(2) 0.35923(19) 0.0249(7) Uani 1 1 d . . .
H22 H 0.3215 0.8441 0.3899 0.030 Uiso 1 1 calc R . .
C23 C 0.27408(17) 0.7191(2) 0.38714(16) 0.0183(6) Uani 1 1 d . . .
H23 H 0.2725 0.7133 0.4363 0.022 Uiso 1 1 calc R . .
C24 C 0.22256(17) 0.5470(2) 0.46889(14) 0.0136(5) Uani 1 1 d . . .
C25 C 0.18744(17) 0.6126(2) 0.50983(14) 0.0149(5) Uani 1 1 d . . .
H25 H 0.1519 0.6557 0.4873 0.018 Uiso 1 1 calc R . .
C26 C 0.20536(18) 0.6135(2) 0.58369(15) 0.0183(6) Uani 1 1 d . . .
H26 H 0.1835 0.6584 0.6106 0.022 Uiso 1 1 calc R . .
C27 C 0.25626(19) 0.5470(2) 0.61746(15) 0.0200(6) Uani 1 1 d . . .
H27 H 0.2661 0.5461 0.6672 0.024 Uiso 1 1 calc R . .
C28 C 0.29231(19) 0.4824(2) 0.57775(15) 0.0192(6) Uani 1 1 d . . .
H28 H 0.3274 0.4390 0.6007 0.023 Uiso 1 1 calc R . .
C29 C 0.27593(17) 0.4825(2) 0.50336(14) 0.0157(5) Uani 1 1 d . . .
H29 H 0.3006 0.4394 0.4765 0.019 Uiso 1 1 calc R . .
C30 C 0.39593(17) 0.44667(19) 0.20710(14) 0.0132(5) Uani 1 1 d . . .
C31 C 0.4744(2) 0.4231(2) 0.18607(16) 0.0197(6) Uani 1 1 d . . .
H31 H 0.5170 0.4027 0.2200 0.024 Uiso 1 1 calc R . .
C32 C 0.4891(2) 0.4298(2) 0.11445(18) 0.0246(7) Uani 1 1 d . . .
H32 H 0.5414 0.4139 0.1006 0.030 Uiso 1 1 calc R . .
C33 C 0.4252(2) 0.4606(2) 0.06337(15) 0.0192(6) Uani 1 1 d . . .
H33 H 0.4348 0.4644 0.0154 0.023 Uiso 1 1 calc R . .
C34 C 0.34812(19) 0.4853(2) 0.08405(14) 0.0178(6) Uani 1 1 d . . .
H34 H 0.3061 0.5074 0.0503 0.021 Uiso 1 1 calc R . .
C35 C 0.33316(17) 0.4773(2) 0.15538(14) 0.0159(5) Uani 1 1 d . . .
H35 H 0.2805 0.4927 0.1688 0.019 Uiso 1 1 calc R . .
C36 C 0.43307(17) 0.5473(2) 0.33566(14) 0.0141(5) Uani 1 1 d . . .
C37 C 0.46266(18) 0.6111(2) 0.29069(15) 0.0179(5) Uani 1 1 d . . .
H37 H 0.4513 0.6051 0.2412 0.021 Uiso 1 1 calc R . .
C38 C 0.5094(2) 0.6840(2) 0.31927(17) 0.0227(6) Uani 1 1 d . . .
H38 H 0.5291 0.7264 0.2889 0.027 Uiso 1 1 calc R . .
C39 C 0.52636(19) 0.6934(2) 0.39296(17) 0.0233(6) Uani 1 1 d . . .
H39 H 0.5577 0.7419 0.4120 0.028 Uiso 1 1 calc R . .
C40 C 0.49653(18) 0.6303(2) 0.43845(16) 0.0197(6) Uani 1 1 d . . .
H40 H 0.5074 0.6369 0.4879 0.024 Uiso 1 1 calc R . .
C41 C 0.45047(19) 0.5573(2) 0.41002(15) 0.0172(5) Uani 1 1 d . . .
H41 H 0.4311 0.5149 0.4406 0.021 Uiso 1 1 calc R . .
C42 C 0.43942(17) 0.35948(19) 0.34650(13) 0.0141(5) Uani 1 1 d . . .
C43 C 0.40185(19) 0.2812(2) 0.36901(15) 0.0191(6) Uani 1 1 d . . .
H43 H 0.3435 0.2743 0.3616 0.023 Uiso 1 1 calc R . .
C44 C 0.4525(2) 0.2132(2) 0.40280(16) 0.0224(6) Uani 1 1 d . . .
H44 H 0.4273 0.1612 0.4173 0.027 Uiso 1 1 calc R . .
C45 C 0.53867(19) 0.2226(2) 0.41464(16) 0.0212(6) Uani 1 1 d . . .
H45 H 0.5718 0.1771 0.4367 0.025 Uiso 1 1 calc R . .
C46 C 0.57579(18) 0.3003(2) 0.39355(15) 0.0190(6) Uani 1 1 d . . .
H46 H 0.6341 0.3071 0.4021 0.023 Uiso 1 1 calc R . .
C47 C 0.52772(17) 0.3680(2) 0.36004(14) 0.0156(5) Uani 1 1 d . . .
H47 H 0.5540 0.4198 0.3463 0.019 Uiso 1 1 calc R . .
C48 C 0.7567(2) 0.5864(3) 0.18862(18) 0.0304(8) Uani 1 1 d . . .
H48A H 0.7991 0.5467 0.2122 0.036 Uiso 1 1 calc R . .
H48B H 0.7752 0.6474 0.1986 0.036 Uiso 1 1 calc R . .
Cl1 Cl 0.24168(4) 0.29981(5) 0.23659(3) 0.01676(13) Uani 1 1 d . . .
Cl2 Cl 0.66036(7) 0.56865(7) 0.22399(6) 0.0411(2) Uani 1 1 d . . .
Cl3 Cl 0.74862(7) 0.56790(7) 0.09557(5) 0.0420(2) Uani 1 1 d . . .
F3 F 0.84908(15) 0.35574(16) 0.88177(10) 0.0377(5) Uani 1 1 d . . .
F5 F 0.75173(12) 0.32461(14) 0.95845(12) 0.0341(5) Uani 1 1 d . . .
F7 F 0.89181(12) 0.31021(14) 0.99516(10) 0.0275(4) Uani 1 1 d . . .
F8 F 0.83530(13) 0.44815(14) 0.97558(11) 0.0294(4) Uani 1 1 d . . .
N1 N 0.16836(16) 0.25223(18) 0.49965(13) 0.0200(5) Uani 1 1 d . . .
N2 N -0.02107(16) 0.43570(17) 0.16278(13) 0.0176(5) Uani 1 1 d . . .
P1 P 0.19893(4) 0.54722(5) 0.37195(3) 0.01167(13) Uani 1 1 d . . .
P2 P 0.37511(4) 0.44838(5) 0.30074(4) 0.01167(13) Uani 1 1 d . . .
Pt1 Pt 0.230796(6) 0.423657(7) 0.313095(5) 0.01017(4) Uani 1 1 d . . .

loop_
_atom_site_aniso_label
_atom_site_aniso_U_11
_atom_site_aniso_U_22
_atom_site_aniso_U_33
_atom_site_aniso_U_23
_atom_site_aniso_U_13
_atom_site_aniso_U_12
B1 0.0174(15) 0.0252(18) 0.0225(15) -0.0006(14) -0.0023(12) -0.0002(14)
C1 0.0121(11) 0.0127(13) 0.0120(11) -0.0006(9) 0.0011(9) 0.0000(10)
C2 0.0120(12) 0.0167(13) 0.0160(12) -0.0001(10) 0.0022(9) -0.0002(10)
C3 0.0149(13) 0.0293(17) 0.0189(13) 0.0068(12) 0.0011(10) -0.0048(12)
C4 0.0127(12) 0.0208(15) 0.0160(12) 0.0016(11) 0.0005(9) -0.0024(11)
C5 0.0108(11) 0.0150(13) 0.0151(11) -0.0011(10) -0.0002(9) -0.0014(10)
C6 0.0163(12) 0.0167(13) 0.0149(11) 0.0021(10) 0.0027(9) -0.0013(11)
C7 0.0242(15) 0.0308(18) 0.0187(13) 0.0063(12) -0.0014(11) 0.0048(14)
C8 0.0312(17) 0.0342(19) 0.0216(14) 0.0097(14) 0.0033(12) -0.0107(15)
C9 0.0120(12) 0.0175(14) 0.0161(12) -0.0004(10) -0.0007(10) -0.0011(10)
C10 0.0232(16) 0.039(2) 0.0208(14) 0.0133(14) -0.0052(11) -0.0074(14)
C11 0.0160(13) 0.0283(17) 0.0204(13) 0.0014(13) -0.0052(10) -0.0056(12)
C12 0.0122(12) 0.0128(13) 0.0140(11) -0.0007(9) -0.0002(9) 0.0002(9)
C13 0.0149(13) 0.0213(15) 0.0197(13) 0.0059(11) 0.0015(10) -0.0011(11)
C14 0.0161(13) 0.0233(16) 0.0257(14) 0.0082(12) -0.0021(11) 0.0017(12)
C15 0.0116(12) 0.0219(16) 0.0278(14) -0.0020(12) -0.0010(10) 0.0025(11)
C16 0.0133(13) 0.0250(16) 0.0180(13) -0.0002(11) 0.0027(10) -0.0046(11)
C17 0.0144(13) 0.0198(14) 0.0158(12) 0.0008(11) 0.0000(9) -0.0014(11)
C18 0.0094(11) 0.0169(14) 0.0194(12) 0.0017(11) 0.0008(9) 0.0014(10)
C19 0.0158(13) 0.0213(15) 0.0207(13) 0.0059(11) 0.0025(10) 0.0027(11)
C20 0.0180(14) 0.0286(17) 0.0254(14) 0.0127(13) 0.0040(11) 0.0034(13)
C21 0.0150(14) 0.0226(16) 0.0419(18) 0.0175(14) -0.0001(12) -0.0018(12)
C22 0.0171(14) 0.0172(15) 0.0395(18) 0.0034(13) -0.0015(12) -0.0054(12)
C23 0.0122(12) 0.0191(15) 0.0230(13) -0.0009(11) 0.0000(10) -0.0020(11)
C24 0.0126(12) 0.0168(13) 0.0114(11) -0.0016(10) 0.0010(9) -0.0028(10)
C25 0.0126(12) 0.0167(14) 0.0154(12) -0.0007(10) 0.0022(9) 0.0000(10)
C26 0.0143(12) 0.0232(15) 0.0175(12) -0.0076(11) 0.0022(10) -0.0053(11)
C27 0.0204(14) 0.0259(16) 0.0132(12) -0.0011(11) -0.0008(10) -0.0060(12)
C28 0.0179(13) 0.0238(15) 0.0150(12) 0.0024(11) -0.0022(10) -0.0015(12)
C29 0.0142(12) 0.0178(14) 0.0148(11) 0.0002(10) 0.0007(9) -0.0009(11)
C30 0.0136(12) 0.0144(12) 0.0115(11) -0.0015(10) 0.0010(9) -0.0014(10)
C31 0.0171(14) 0.0260(17) 0.0161(13) 0.0027(11) 0.0022(10) 0.0045(11)
C32 0.0205(15) 0.0339(19) 0.0206(14) 0.0010(12) 0.0075(12) 0.0055(13)
C33 0.0236(14) 0.0225(15) 0.0122(11) -0.0008(11) 0.0048(10) -0.0025(12)
C34 0.0207(14) 0.0177(14) 0.0144(12) -0.0005(10) -0.0008(10) 0.0011(11)
C35 0.0133(12) 0.0191(14) 0.0151(12) -0.0013(10) 0.0008(9) 0.0026(11)
C36 0.0105(11) 0.0146(13) 0.0170(12) -0.0025(10) 0.0002(9) 0.0003(10)
C37 0.0176(13) 0.0177(14) 0.0179(12) -0.0007(11) -0.0001(10) -0.0009(11)
C38 0.0234(15) 0.0175(15) 0.0268(15) 0.0015(12) 0.0011(11) -0.0032(12)
C39 0.0175(14) 0.0192(15) 0.0317(16) -0.0067(13) -0.0048(11) -0.0020(12)
C40 0.0171(13) 0.0214(15) 0.0195(13) -0.0063(11) -0.0034(10) 0.0037(11)
C41 0.0157(13) 0.0191(14) 0.0163(12) -0.0015(11) 0.0002(10) 0.0010(11)
C42 0.0141(12) 0.0160(13) 0.0118(11) -0.0012(10) -0.0004(9) 0.0002(10)
C43 0.0161(13) 0.0220(15) 0.0185(12) 0.0004(11) -0.0016(10) -0.0033(11)
C44 0.0253(15) 0.0169(15) 0.0236(14) 0.0035(12) -0.0033(11) -0.0026(12)
C45 0.0214(14) 0.0191(15) 0.0213(13) -0.0005(12) -0.0054(10) 0.0050(12)
C46 0.0131(12) 0.0254(15) 0.0179(12) -0.0011(11) -0.0003(9) 0.0027(11)
C47 0.0111(11) 0.0199(14) 0.0158(12) 0.0010(10) 0.0016(9) -0.0002(10)
C48 0.0337(19) 0.0280(19) 0.0279(17) -0.0073(13) -0.0041(14) 0.0044(14)
Cl1 0.0162(3) 0.0179(3) 0.0160(3) -0.0046(2) 0.0008(2) -0.0017(2)
Cl2 0.0417(5) 0.0426(6) 0.0399(5) 0.0182(4) 0.0086(4) 0.0115(4)
Cl3 0.0449(6) 0.0542(7) 0.0266(4) -0.0022(4) 0.0022(4) 0.0146(5)
F3 0.0438(13) 0.0466(14) 0.0218(9) -0.0018(9) -0.0005(8) -0.0027(11)
F5 0.0180(9) 0.0301(11) 0.0534(13) 0.0085(10) 0.0007(8) -0.0046(8)
F7 0.0230(9) 0.0302(11) 0.0281(9) 0.0003(8) -0.0028(7) 0.0068(8)
F8 0.0232(10) 0.0236(10) 0.0403(11) -0.0046(9) -0.0024(8) 0.0012(8)
N1 0.0200(12) 0.0231(14) 0.0167(11) 0.0058(10) 0.0002(9) -0.0011(10)
N2 0.0151(11) 0.0222(13) 0.0150(11) 0.0026(9) -0.0010(9) -0.0039(10)
P1 0.0104(3) 0.0134(3) 0.0111(3) 0.0007(2) 0.0006(2) -0.0005(3)
P2 0.0094(3) 0.0142(3) 0.0112(3) -0.0005(2) 0.0002(2) -0.0005(3)
Pt1 0.00857(5) 0.01243(6) 0.00931(5) -0.00005(3) 0.00006(3) -0.00061(3)

loop_
_atom_type_symbol
_atom_type_description
_atom_type_scat_dispersion_real
_atom_type_scat_dispersion_imag
_atom_type_scat_source
C C 0.0033 0.0016 'International Tables Vol C Tables 4.2.6.8 and 6.1.1.4'
H H 0.0000 0.0000 'International Tables Vol C Tables 4.2.6.8 and 6.1.1.4'
B B 0.0013 0.0007 'International Tables Vol C Tables 4.2.6.8 and 6.1.1.4'
N N 0.0061 0.0033 'International Tables Vol C Tables 4.2.6.8 and 6.1.1.4'
F F 0.0171 0.0103 'International Tables Vol C Tables 4.2.6.8 and 6.1.1.4'
P P 0.1023 0.0942 'International Tables Vol C Tables 4.2.6.8 and 6.1.1.4'
Cl Cl 0.1484 0.1585 'International Tables Vol C Tables 4.2.6.8 and 6.1.1.4'
Pt Pt -1.7033 8.3905 'International Tables Vol C Tables 4.2.6.8 and 6.1.1.4'

loop_
_geom_angle_atom_site_label_1
_geom_angle_atom_site_label_2
_geom_angle_atom_site_label_3
_geom_angle
_geom_angle_site_symmetry_1
_geom_angle_site_symmetry_3
_geom_angle_publ_flag
F5 B1 F7 110.1(3) . . y
F5 B1 F8 110.6(3) . . y
F7 B1 F8 108.9(3) . . y
F5 B1 F3 109.8(3) . . y
F7 B1 F3 108.7(3) . . y
F8 B1 F3 108.7(3) . . y
C5 C1 C2 109.9(2) . . y
C5 C1 Pt1 126.9(2) . . y
C2 C1 Pt1 123.11(18) . . y
C6 C2 C1 119.8(2) . . y
C6 C2 C3 129.8(3) . . y
C1 C2 C3 110.4(2) . . y
C2 C3 C4 104.6(2) . . y
C5 C4 C3 104.9(2) . . y
C9 C5 C1 120.5(3) . . y
C9 C5 C4 129.6(2) . . y
C1 C5 C4 109.8(2) . . y
N1 C6 C2 132.1(3) . . y
N2 C9 C5 129.6(3) . . y
C13 C12 C17 118.2(3) . . y
C13 C12 P1 121.0(2) . . y
C17 C12 P1 120.8(2) . . y
C14 C13 C12 120.8(3) . . y
C15 C14 C13 120.0(3) . . y
C14 C15 C16 119.8(3) . . y
C17 C16 C15 120.3(3) . . y
C16 C17 C12 120.9(3) . . y
C23 C18 C19 119.4(3) . . y
C23 C18 P1 123.2(2) . . y
C19 C18 P1 117.2(2) . . y
C20 C19 C18 120.0(3) . . y
C21 C20 C19 120.4(3) . . y
C20 C21 C22 119.8(3) . . y
C23 C22 C21 120.5(3) . . y
C22 C23 C18 119.9(3) . . y
C29 C24 C25 119.3(2) . . y
C29 C24 P1 120.9(2) . . y
C25 C24 P1 119.8(2) . . y
C26 C25 C24 120.3(3) . . y
C25 C26 C27 119.7(3) . . y
C28 C27 C26 120.7(3) . . y
C27 C28 C29 119.7(3) . . y
C28 C29 C24 120.2(3) . . y
C35 C30 C31 118.9(3) . . y
C35 C30 P2 118.4(2) . . y
C31 C30 P2 122.5(2) . . y
C32 C31 C30 120.2(3) . . y
C31 C32 C33 120.1(3) . . y
C34 C33 C32 120.0(3) . . y
C33 C34 C35 119.9(3) . . y
C34 C35 C30 121.0(3) . . y
C37 C36 C41 119.2(3) . . y
C37 C36 P2 122.0(2) . . y
C41 C36 P2 118.8(2) . . y
C36 C37 C38 120.4(3) . . y
C39 C38 C37 120.1(3) . . y
C38 C39 C40 120.0(3) . . y
C41 C40 C39 120.0(3) . . y
C40 C41 C36 120.4(3) . . y
C43 C42 C47 118.2(3) . . y
C43 C42 P2 120.9(2) . . y
C47 C42 P2 121.0(2) . . y
C42 C43 C44 119.9(3) . . y
C45 C44 C43 120.9(3) . . y
C44 C45 C46 119.4(3) . . y
C47 C46 C45 121.0(3) . . y
C46 C47 C42 120.7(3) . . y
Cl2 C48 Cl3 112.2(2) . . y
C6 N1 C7 119.3(3) . . y
C6 N1 C8 126.2(3) . . y
C7 N1 C8 114.1(3) . . y
C9 N2 C11 124.2(2) . . y
C9 N2 C10 120.1(3) . . y
C11 N2 C10 115.6(2) . . y
C24 P1 C18 105.50(13) . . y
C24 P1 C12 102.64(13) . . y
C18 P1 C12 101.76(12) . . y
C24 P1 Pt1 117.29(10) . . y
C18 P1 Pt1 114.25(10) . . y
C12 P1 Pt1 113.61(9) . . y
C30 P2 C36 102.68(13) . . y
C30 P2 C42 106.89(13) . . y
C36 P2 C42 100.69(12) . . y
C30 P2 Pt1 111.83(9) . . y
C36 P2 Pt1 123.38(9) . . y
C42 P2 Pt1 109.86(9) . . y
C1 Pt1 P1 88.36(8) . . y
C1 Pt1 Cl1 85.92(8) . . y
P1 Pt1 Cl1 169.35(2) . . y
C1 Pt1 P2 167.70(8) . . y
P1 Pt1 P2 101.13(3) . . y
Cl1 Pt1 P2 85.86(2) . . y

loop_
_geom_bond_atom_site_label_1
_geom_bond_atom_site_label_2
_geom_bond_distance
_geom_bond_site_symmetry_2
_geom_bond_publ_flag
B1 F5 1.380(4) . y
B1 F7 1.392(4) . y
B1 F8 1.393(4) . y
B1 F3 1.397(4) . y
C1 C5 1.395(3) . y
C1 C2 1.422(4) . y
C1 Pt1 2.048(3) . y
C2 C6 1.395(4) . y
C2 C3 1.502(4) . y
C3 C4 1.535(4) . y
C4 C5 1.524(4) . y
C5 C9 1.378(4) . y
C6 N1 1.325(4) . y
C7 N1 1.454(4) . y
C8 N1 1.468(4) . y
C9 N2 1.338(3) . y
C10 N2 1.463(4) . y
C11 N2 1.459(4) . y
C12 C13 1.398(4) . y
C12 C17 1.403(4) . y
C12 P1 1.830(3) . y
C13 C14 1.395(4) . y
C14 C15 1.387(4) . y
C15 C16 1.388(4) . y
C16 C17 1.386(4) . y
C18 C23 1.393(4) . y
C18 C19 1.401(4) . y
C18 P1 1.824(3) . y
C19 C20 1.386(4) . y
C20 C21 1.380(5) . y
C21 C22 1.388(5) . y
C22 C23 1.386(4) . y
C24 C29 1.398(4) . y
C24 C25 1.399(4) . y
C24 P1 1.816(3) . y
C25 C26 1.384(4) . y
C26 C27 1.392(5) . y
C27 C28 1.383(5) . y
C28 C29 1.391(4) . y
C30 C35 1.393(4) . y
C30 C31 1.395(4) . y
C30 P2 1.822(3) . y
C31 C32 1.392(4) . y
C32 C33 1.397(4) . y
C33 C34 1.376(4) . y
C34 C35 1.389(4) . y
C36 C37 1.389(4) . y
C36 C41 1.400(4) . y
C36 P2 1.828(3) . y
C37 C38 1.395(4) . y
C38 C39 1.386(4) . y
C39 C40 1.390(5) . y
C40 C41 1.390(4) . y
C42 C43 1.400(4) . y
C42 C47 1.406(4) . y
C42 P2 1.834(3) . y
C43 C44 1.406(4) . y
C44 C45 1.372(4) . y
C45 C46 1.382(5) . y
C46 C47 1.379(4) . y
C48 Cl2 1.755(4) . y
C48 Cl3 1.758(3) . y
Cl1 Pt1 2.3617(7) . y
P1 Pt1 2.2396(8) . y
P2 Pt1 2.3619(7) . y
